data_7156547
loop_
_publ_author_name
'Panwar, Rahul'
'Shally, ?'
'Shaw, Ranjay'
'Elagamy, Amr'
'Pratap, Ramendra'

_publ_section_title
;
 Chemoselective synthesis of m-teraryls through ring transformation of
 2H-pyran-2-ones by 2-(1-arylethylidene)-malononitriles.
;
_journal_issue 46
_journal_name_full 'Organic &amp; biomolecular chemistry'
_journal_page_first 8994
_journal_page_last 9002
_journal_paper_doi 10.1039/c8ob02370k
_journal_volume 16
_journal_year 2018
_chemical_formula_moiety 'C25 H23 Br N2'
_chemical_formula_sum 'C25 H23 Br N2'
_chemical_formula_weight 431.35
_space_group_crystal_system monoclinic
_space_group_IT_number 14
_space_group_name_Hall '-P 2ybc'
_space_group_name_H-M_alt 'P 1 21/c 1'
_symmetry_space_group_name_Hall '-P 2ybc'
_symmetry_space_group_name_H-M 'P 1 21/c 1'
_atom_sites_solution_hydrogens mixed
_audit_creation_method SHELXL-2016/6
_audit_update_record
;
2018-09-23 deposited with the CCDC.
2018-10-31 downloaded from the CCDC.
;
_cell_angle_alpha 90
_cell_angle_beta 98.015(2)
_cell_angle_gamma 90
_cell_formula_units_Z 4
_cell_length_a 13.2298(3)
_cell_length_b 10.1625(3)
_cell_length_c 15.5329(5)
_cell_measurement_reflns_used 5477
_cell_measurement_temperature 293(2)
_cell_measurement_theta_max 27.2930
_cell_measurement_theta_min 3.6800
_cell_volume 2067.96(10)
_computing_cell_refinement 'CrysAlisPro, Oxford Diffraction Ltd.,'
_computing_data_collection 'CrysAlisPro, Oxford Diffraction Ltd.,'
_computing_data_reduction 'CrysAlisPro, Oxford Diffraction Ltd.,'
_computing_structure_refinement 'SHELXL-2016/6 (Sheldrick, 2016)'
_computing_structure_solution 'SHELXL-2016/6 (Sheldrick, 2016)'
_diffrn_ambient_temperature 293(2)
_diffrn_measured_fraction_theta_full 0.998
_diffrn_measured_fraction_theta_max 0.998
_diffrn_measurement_device_type 'xcalibur sapphire3'
_diffrn_radiation_type MoK\a
_diffrn_radiation_wavelength 0.71073
_diffrn_reflns_av_R_equivalents 0.0435
_diffrn_reflns_av_unetI/netI 0.0285
_diffrn_reflns_Laue_measured_fraction_full 0.998
_diffrn_reflns_Laue_measured_fraction_max 0.998
_diffrn_reflns_limit_h_max 15
_diffrn_reflns_limit_h_min -15
_diffrn_reflns_limit_k_max 12
_diffrn_reflns_limit_k_min -12
_diffrn_reflns_limit_l_max 18
_diffrn_reflns_limit_l_min -18
_diffrn_reflns_number 24676
_diffrn_reflns_point_group_measured_fraction_full 0.998
_diffrn_reflns_point_group_measured_fraction_max 0.998
_diffrn_reflns_theta_full 25.000
_diffrn_reflns_theta_max 25.000
_diffrn_reflns_theta_min 3.322
_exptl_absorpt_coefficient_mu 2.000
_exptl_crystal_colour RED
_exptl_crystal_density_diffrn 1.386
_exptl_crystal_description BLOCK
_exptl_crystal_F_000 888
_exptl_crystal_size_max 0.240
_exptl_crystal_size_mid 0.220
_exptl_crystal_size_min 0.200
_refine_diff_density_max 0.388
_refine_diff_density_min -0.522
_refine_diff_density_rms 0.051
_refine_ls_extinction_method none
_refine_ls_goodness_of_fit_ref 0.918
_refine_ls_hydrogen_treatment mixed
_refine_ls_matrix_type full
_refine_ls_number_parameters 293
_refine_ls_number_reflns 3631
_refine_ls_number_restraints 0
_refine_ls_restrained_S_all 0.918
_refine_ls_R_factor_all 0.0545
_refine_ls_R_factor_gt 0.0421
_refine_ls_shift/su_max 0.000
_refine_ls_shift/su_mean 0.000
_refine_ls_structure_factor_coef Fsqd
_refine_ls_weighting_details 'w=1/[\s^2^(Fo^2^)+(0.0667P)^2^+2.2654P] where P=(Fo^2^+2Fc^2^)/3'
_refine_ls_weighting_scheme calc
_refine_ls_wR_factor_gt 0.1059
_refine_ls_wR_factor_ref 0.1131
_reflns_Friedel_coverage 0.000
_reflns_number_gt 3031
_reflns_number_total 3631
_reflns_threshold_expression 'I > 2\s(I)'
_cod_data_source_file c8ob02370k2.cif
_cod_data_source_block shelx
_cod_depositor_comments 'Adding full bibliography for 7156547.cif.'
_cod_database_code 7156547
_shelx_shelxl_version_number 2016/6
_shelx_space_group_comment
;
The symmetry employed for this shelxl refinement is uniquely defined
by the following loop, which should always be used as a source of
symmetry information in preference to the above space-group names.
They are only intended as comments.
;
_shelx_estimated_absorpt_t_min 0.645
_shelx_estimated_absorpt_t_max 0.690

loop_
_space_group_symop_operation_xyz
'x, y, z'
'-x, y+1/2, -z+1/2'
'-x, -y, -z'
'x, -y-1/2, z-1/2'

loop_
_atom_site_label
_atom_site_type_symbol
_atom_site_fract_x
_atom_site_fract_y
_atom_site_fract_z
_atom_site_U_iso_or_equiv
_atom_site_adp_type
_atom_site_occupancy
_atom_site_site_symmetry_order
_atom_site_calc_flag
_atom_site_refinement_flags_posn
_atom_site_refinement_flags_adp
Br Br 0.27077(3) 0.51567(4) -0.03531(2) 0.05438(16) Uani 1 1 d . .
N1 N 0.86540(17) 0.1873(2) 0.28849(15) 0.0305(5) Uani 1 1 d . .
C9 C 0.7858(2) 0.2736(3) 0.30117(18) 0.0277(6) Uani 1 1 d . .
C10 C 0.7920(2) 0.3408(3) 0.38080(18) 0.0293(6) Uani 1 1 d . .
N2 N 0.9540(2) 0.3045(3) 0.4915(2) 0.0568(8) Uani 1 1 d . .
C8 C 0.7028(2) 0.2994(3) 0.23806(18) 0.0305(6) Uani 1 1 d . .
H8 H 0.698225 0.256830 0.184667 0.037 Uiso 1 1 calc R U
C13 C 0.7211(2) 0.5030(3) 0.48107(19) 0.0306(6) Uani 1 1 d . .
C7 C 0.6265(2) 0.3871(3) 0.25270(18) 0.0301(6) Uani 1 1 d . .
C6 C 0.5386(2) 0.4165(3) 0.18455(19) 0.0314(6) Uani 1 1 d . .
C3 C 0.3787(2) 0.4736(3) 0.0543(2) 0.0375(7) Uani 1 1 d . .
C12 C 0.6339(2) 0.4492(3) 0.33332(19) 0.0317(6) Uani 1 1 d . .
H12 H 0.582091 0.506070 0.344122 0.038 Uiso 1 1 calc R U
C11 C 0.7156(2) 0.4292(3) 0.39782(18) 0.0304(6) Uani 1 1 d . .
C17 C 0.8024(2) 0.6612(3) 0.5832(2) 0.0384(7) Uani 1 1 d . .
H17 H 0.856865 0.717696 0.600142 0.046 Uiso 1 1 calc R U
C20 C 0.8818(2) 0.3218(3) 0.44380(19) 0.0360(7) Uani 1 1 d . .
C18 C 0.8012(2) 0.5883(3) 0.5086(2) 0.0368(7) Uani 1 1 d . .
H18 H 0.854832 0.596055 0.475998 0.044 Uiso 1 1 calc R U
C2 C 0.4194(2) 0.3491(3) 0.0598(2) 0.0417(8) Uani 1 1 d . .
H2 H 0.393460 0.284261 0.020542 0.050 Uiso 1 1 calc R U
C16 C 0.7242(2) 0.6523(3) 0.63360(19) 0.0375(7) Uani 1 1 d . .
C14 C 0.6431(2) 0.4928(3) 0.5319(2) 0.0386(7) Uani 1 1 d . .
H14 H 0.588727 0.436075 0.515243 0.046 Uiso 1 1 calc R U
C1 C 0.4994(2) 0.3213(3) 0.1243(2) 0.0385(7) Uani 1 1 d . .
H1 H 0.527738 0.237417 0.127552 0.046 Uiso 1 1 calc R U
C4 C 0.4146(2) 0.5701(3) 0.1129(2) 0.0416(8) Uani 1 1 d . .
H4 H 0.386129 0.653902 0.108888 0.050 Uiso 1 1 calc R U
C25 C 0.8826(2) 0.1591(3) 0.1993(2) 0.0361(7) Uani 1 1 d . .
C15 C 0.6456(2) 0.5662(3) 0.6069(2) 0.0428(8) Uani 1 1 d . .
H15 H 0.592873 0.557200 0.640360 0.051 Uiso 1 1 calc R U
C21 C 0.8769(3) 0.0689(3) 0.3428(2) 0.0397(7) Uani 1 1 d . .
C5 C 0.4941(2) 0.5399(3) 0.1779(2) 0.0399(7) Uani 1 1 d . .
H5 H 0.518032 0.604423 0.218096 0.048 Uiso 1 1 calc R U
C24 C 0.9902(3) 0.1080(4) 0.2009(3) 0.0483(9) Uani 1 1 d . .
C19 C 0.7256(3) 0.7339(4) 0.7154(2) 0.0561(10) Uani 1 1 d . .
H19A H 0.785775 0.787713 0.723432 0.084 Uiso 1 1 calc R U
H19B H 0.666119 0.789074 0.710109 0.084 Uiso 1 1 calc R U
H19C H 0.725680 0.676565 0.764556 0.084 Uiso 1 1 calc R U
C22 C 0.9848(3) 0.0165(4) 0.3491(3) 0.0517(9) Uani 1 1 d . .
C23 C 1.0121(4) -0.0096(4) 0.2594(3) 0.0554(10) Uani 1 1 d . .
H21 H 0.872(2) 0.236(3) 0.1678(19) 0.033(8) Uiso 1 1 d . .
H20 H 0.837(2) 0.094(3) 0.171(2) 0.037(8) Uiso 1 1 d . .
H23 H 0.862(2) 0.090(3) 0.397(2) 0.046(10) Uiso 1 1 d . .
H22 H 0.827(3) 0.002(3) 0.315(2) 0.050(10) Uiso 1 1 d . .
H29 H 1.034(3) 0.183(4) 0.221(2) 0.052(10) Uiso 1 1 d . .
H28 H 0.999(3) 0.088(4) 0.143(3) 0.058(11) Uiso 1 1 d . .
H25 H 1.034(3) 0.085(4) 0.382(2) 0.058(11) Uiso 1 1 d . .
H24 H 0.990(3) -0.065(4) 0.384(3) 0.065(11) Uiso 1 1 d . .
H27 H 1.084(4) -0.033(4) 0.265(3) 0.075(13) Uiso 1 1 d . .
H26 H 0.971(3) -0.082(5) 0.235(3) 0.073(13) Uiso 1 1 d . .

loop_
_atom_site_aniso_label
_atom_site_aniso_U_11
_atom_site_aniso_U_22
_atom_site_aniso_U_33
_atom_site_aniso_U_23
_atom_site_aniso_U_13
_atom_site_aniso_U_12
Br 0.0428(2) 0.0780(3) 0.0390(2) 0.00151(17) -0.00585(15) 0.01382(17)
N1 0.0313(12) 0.0294(13) 0.0315(13) 0.0008(10) 0.0067(10) 0.0052(10)
C9 0.0260(14) 0.0237(14) 0.0345(16) 0.0017(12) 0.0078(11) -0.0014(11)
C10 0.0247(14) 0.0311(15) 0.0321(15) 0.0006(12) 0.0036(11) -0.0016(11)
N2 0.0425(17) 0.072(2) 0.0513(18) -0.0140(16) -0.0096(14) 0.0116(15)
C8 0.0307(15) 0.0300(15) 0.0300(15) -0.0017(12) 0.0016(12) -0.0012(12)
C13 0.0261(15) 0.0332(16) 0.0323(16) -0.0007(12) 0.0030(12) 0.0030(12)
C7 0.0262(14) 0.0292(15) 0.0347(16) 0.0011(12) 0.0034(12) -0.0028(12)
C6 0.0235(14) 0.0361(17) 0.0346(16) -0.0008(13) 0.0043(12) -0.0019(12)
C3 0.0282(15) 0.053(2) 0.0306(16) 0.0028(14) 0.0026(12) 0.0040(14)
C12 0.0243(14) 0.0322(16) 0.0389(17) -0.0017(13) 0.0056(12) 0.0021(12)
C11 0.0261(14) 0.0333(16) 0.0328(16) -0.0016(12) 0.0073(12) -0.0042(12)
C17 0.0341(16) 0.0366(17) 0.0425(18) -0.0060(14) -0.0021(13) -0.0010(13)
C20 0.0318(16) 0.0412(18) 0.0351(17) -0.0057(13) 0.0049(14) 0.0018(13)
C18 0.0277(15) 0.0444(19) 0.0397(18) -0.0061(14) 0.0090(13) -0.0009(13)
C2 0.0404(17) 0.0423(19) 0.0397(18) -0.0105(14) -0.0034(14) 0.0000(14)
C16 0.0362(16) 0.0394(18) 0.0358(17) -0.0019(13) 0.0008(13) 0.0109(13)
C14 0.0275(15) 0.0466(19) 0.0417(18) -0.0041(14) 0.0054(13) -0.0037(13)
C1 0.0381(17) 0.0340(17) 0.0424(18) -0.0051(14) 0.0013(14) 0.0042(13)
C4 0.0362(17) 0.0392(18) 0.0476(19) -0.0012(15) 0.0000(14) 0.0105(14)
C25 0.0413(18) 0.0344(18) 0.0325(17) -0.0017(14) 0.0051(13) 0.0068(14)
C15 0.0346(17) 0.058(2) 0.0389(18) -0.0010(15) 0.0154(14) 0.0059(15)
C21 0.0469(19) 0.0317(17) 0.0409(19) 0.0046(14) 0.0077(15) 0.0007(14)
C5 0.0361(17) 0.0364(17) 0.0454(19) -0.0085(14) -0.0004(14) 0.0049(14)
C24 0.047(2) 0.054(2) 0.046(2) -0.0025(17) 0.0141(16) 0.0151(18)
C19 0.059(2) 0.063(2) 0.046(2) -0.0155(18) 0.0052(16) 0.0153(18)
C22 0.055(2) 0.043(2) 0.055(2) 0.0097(17) 0.0035(18) 0.0185(18)
C23 0.056(2) 0.048(2) 0.063(3) 0.0001(18) 0.012(2) 0.0226(19)

loop_
_atom_type_symbol
_atom_type_description
_atom_type_scat_dispersion_real
_atom_type_scat_dispersion_imag
_atom_type_scat_source
C C 0.0033 0.0016 'International Tables Vol C Tables 4.2.6.8 and 6.1.1.4'
H H 0.0000 0.0000 'International Tables Vol C Tables 4.2.6.8 and 6.1.1.4'
N N 0.0061 0.0033 'International Tables Vol C Tables 4.2.6.8 and 6.1.1.4'
Br Br -0.2901 2.4595 'International Tables Vol C Tables 4.2.6.8 and 6.1.1.4'

loop_
_geom_angle_atom_site_label_1
_geom_angle_atom_site_label_2
_geom_angle_atom_site_label_3
_geom_angle
C9 N1 C25 118.3(2)
C9 N1 C21 116.8(2)
C25 N1 C21 111.5(2)
C8 C9 C10 118.2(2)
C8 C9 N1 123.5(2)
C10 C9 N1 118.2(2)
C11 C10 C9 121.4(2)
C11 C10 C20 120.2(3)
C9 C10 C20 118.3(2)
C7 C8 C9 121.7(3)
C7 C8 H8 119.1
C9 C8 H8 119.1
C18 C13 C14 117.9(3)
C18 C13 C11 121.6(3)
C14 C13 C11 120.5(3)
C8 C7 C12 118.4(3)
C8 C7 C6 121.7(3)
C12 C7 C6 119.9(2)
C5 C6 C1 117.6(3)
C5 C6 C7 121.2(3)
C1 C6 C7 121.2(3)
C2 C3 C4 121.3(3)
C2 C3 Br 120.1(2)
C4 C3 Br 118.6(2)
C11 C12 C7 122.3(3)
C11 C12 H12 118.8
C7 C12 H12 118.8
C12 C11 C10 117.9(3)
C12 C11 C13 119.6(3)
C10 C11 C13 122.5(2)
C18 C17 C16 121.3(3)
C18 C17 H17 119.3
C16 C17 H17 119.3
N2 C20 C10 177.7(3)
C17 C18 C13 120.9(3)
C17 C18 H18 119.5
C13 C18 H18 119.5
C3 C2 C1 119.2(3)
C3 C2 H2 120.4
C1 C2 H2 120.4
C15 C16 C17 117.6(3)
C15 C16 C19 121.4(3)
C17 C16 C19 121.1(3)
C15 C14 C13 120.5(3)
C15 C14 H14 119.7
C13 C14 H14 119.7
C2 C1 C6 121.4(3)
C2 C1 H1 119.3
C6 C1 H1 119.3
C3 C4 C5 118.7(3)
C3 C4 H4 120.6
C5 C4 H4 120.6
N1 C25 C24 108.8(3)
N1 C25 H21 107.6(18)
C24 C25 H21 111.8(18)
N1 C25 H20 113.4(19)
C24 C25 H20 107.6(18)
H21 C25 H20 108(3)
C16 C15 C14 121.7(3)
C16 C15 H15 119.2
C14 C15 H15 119.2
N1 C21 C22 110.4(3)
N1 C21 H23 108(2)
C22 C21 H23 110(2)
N1 C21 H22 107(2)
C22 C21 H22 110(2)
H23 C21 H22 110(3)
C6 C5 C4 121.8(3)
C6 C5 H5 119.1
C4 C5 H5 119.1
C25 C24 C23 112.7(3)
C25 C24 H29 105(2)
C23 C24 H29 112(2)
C25 C24 H28 107(2)
C23 C24 H28 111(2)
H29 C24 H28 109(3)
C16 C19 H19A 109.5
C16 C19 H19B 109.5
H19A C19 H19B 109.5
C16 C19 H19C 109.5
H19A C19 H19C 109.5
H19B C19 H19C 109.5
C23 C22 C21 110.3(3)
C23 C22 H25 111(2)
C21 C22 H25 108(2)
C23 C22 H24 111(2)
C21 C22 H24 109(2)
H25 C22 H24 108(3)
C22 C23 C24 111.5(3)
C22 C23 H27 108(3)
C24 C23 H27 111(3)
C22 C23 H26 107(3)
C24 C23 H26 109(3)
H27 C23 H26 110(4)

loop_
_geom_bond_atom_site_label_1
_geom_bond_atom_site_label_2
_geom_bond_distance
Br C3 1.899(3)
N1 C9 1.405(3)
N1 C25 1.464(4)
N1 C21 1.465(4)
C9 C8 1.391(4)
C9 C10 1.405(4)
C10 C11 1.405(4)
C10 C20 1.442(4)
N2 C20 1.138(4)
C8 C7 1.388(4)
C8 H8 0.9300
C13 C18 1.390(4)
C13 C14 1.388(4)
C13 C11 1.488(4)
C7 C12 1.393(4)
C7 C6 1.489(4)
C6 C5 1.384(4)
C6 C1 1.395(4)
C3 C2 1.373(4)
C3 C4 1.376(5)
C12 C11 1.383(4)
C12 H12 0.9300
C17 C18 1.374(4)
C17 C16 1.386(4)
C17 H17 0.9300
C18 H18 0.9300
C2 C1 1.381(4)
C2 H2 0.9300
C16 C15 1.378(4)
C16 C19 1.515(4)
C14 C15 1.380(5)
C14 H14 0.9300
C1 H1 0.9300
C4 C5 1.387(4)
C4 H4 0.9300
C25 C24 1.512(4)
C25 H21 0.92(3)
C25 H20 0.97(3)
C15 H15 0.9300
C21 C22 1.514(5)
C21 H23 0.92(3)
C21 H22 1.01(4)
C5 H5 0.9300
C24 C23 1.504(5)
C24 H29 0.98(4)
C24 H28 0.95(4)
C19 H19A 0.9600
C19 H19B 0.9600
C19 H19C 0.9600
C22 C23 1.511(6)
C22 H25 1.03(4)
C22 H24 0.99(4)
C23 H27 0.97(5)
C23 H26 0.96(4)

loop_
_geom_torsion_atom_site_label_1
_geom_torsion_atom_site_label_2
_geom_torsion_atom_site_label_3
_geom_torsion_atom_site_label_4
_geom_torsion
C25 N1 C9 C8 22.1(4)
C21 N1 C9 C8 -115.4(3)
C25 N1 C9 C10 -155.6(3)
C21 N1 C9 C10 66.8(3)
C8 C9 C10 C11 1.7(4)
N1 C9 C10 C11 179.6(2)
C8 C9 C10 C20 -175.4(3)
N1 C9 C10 C20 2.5(4)
C10 C9 C8 C7 -1.1(4)
N1 C9 C8 C7 -178.9(3)
C9 C8 C7 C12 -0.6(4)
C9 C8 C7 C6 178.9(3)
C8 C7 C6 C5 -146.8(3)
C12 C7 C6 C5 32.6(4)
C8 C7 C6 C1 32.1(4)
C12 C7 C6 C1 -148.5(3)
C8 C7 C12 C11 1.8(4)
C6 C7 C12 C11 -177.6(3)
C7 C12 C11 C10 -1.3(4)
C7 C12 C11 C13 177.4(3)
C9 C10 C11 C12 -0.5(4)
C20 C10 C11 C12 176.5(3)
C9 C10 C11 C13 -179.1(3)
C20 C10 C11 C13 -2.1(4)
C18 C13 C11 C12 -118.9(3)
C14 C13 C11 C12 58.2(4)
C18 C13 C11 C10 59.7(4)
C14 C13 C11 C10 -123.2(3)
C16 C17 C18 C13 0.1(5)
C14 C13 C18 C17 -0.8(5)
C11 C13 C18 C17 176.4(3)
C4 C3 C2 C1 -1.4(5)
Br C3 C2 C1 178.5(2)
C18 C17 C16 C15 0.9(5)
C18 C17 C16 C19 -179.5(3)
C18 C13 C14 C15 0.4(5)
C11 C13 C14 C15 -176.8(3)
C3 C2 C1 C6 0.9(5)
C5 C6 C1 C2 0.4(5)
C7 C6 C1 C2 -178.5(3)
C2 C3 C4 C5 0.5(5)
Br C3 C4 C5 -179.4(2)
C9 N1 C25 C24 159.7(3)
C21 N1 C25 C24 -60.6(3)
C17 C16 C15 C14 -1.3(5)
C19 C16 C15 C14 179.1(3)
C13 C14 C15 C16 0.6(5)
C9 N1 C21 C22 -157.3(3)
C25 N1 C21 C22 62.3(4)
C1 C6 C5 C4 -1.3(5)
C7 C6 C5 C4 177.7(3)
C3 C4 C5 C6 0.9(5)
N1 C25 C24 C23 55.3(4)
N1 C21 C22 C23 -56.2(4)
C21 C22 C23 C24 51.2(5)
C25 C24 C23 C22 -51.8(5)
